data_4072528
loop_
_publ_author_name
'Cipot, Judy'
'McDonald, Robert'
'Ferguson, Michael J.'
'Schatte, Gabriele'
'Stradiotto, Mark'

_publ_section_title
;
 Cationic and Formally Zwitterionic Rhodium(I) and Iridium(I) Derivatives
 of a P,N-Substituted Indene:&#x00A0; A Comparative Synthetic, Structural,
 and Catalytic Investigation
;
_journal_issue 3
_journal_name_full Organometallics
_journal_page_first 594
_journal_paper_doi 10.1021/om060758c
_journal_volume 26
_journal_year 2007
_chemical_formula_sum 'C26 H40 Cl3 N P Rh'
_chemical_formula_weight 606.82
_chemical_name_systematic
;
 ?
;
_space_group_IT_number 14
_symmetry_cell_setting monoclinic
_symmetry_space_group_name_Hall '-P 2yn'
_symmetry_space_group_name_H-M 'P 1 21/n 1'
_atom_sites_solution_hydrogens geom
_atom_sites_solution_primary direct
_atom_sites_solution_secondary difmap
_audit_creation_method SHELXL-97
_cell_angle_alpha 90.00
_cell_angle_beta 91.6882(14)
_cell_angle_gamma 90.00
_cell_formula_units_Z 4
_cell_length_a 15.7732(11)
_cell_length_b 8.2243(6)
_cell_length_c 20.9941(15)
_cell_measurement_reflns_used 6422
_cell_measurement_temperature 193(2)
_cell_measurement_theta_max 26.346
_cell_measurement_theta_min 2.660
_cell_volume 2722.2(3)
_computing_cell_refinement 'Bruker SAINT (Bruker, 1997)'
_computing_data_collection 'Bruker SMART (Bruker, 1997)'
_computing_data_reduction 'Bruker SAINT (Bruker, 1997)'
_computing_molecular_graphics 'Bruker SHELXTL (Bruker, 1997)'
_computing_publication_material 'Bruker SHELXTL (Bruker, 1997)'
_computing_structure_refinement 'SHELXL-97 (Sheldrick, 1997)'
_computing_structure_solution 'DIRDIF-96 (Beurskens et al., 1996)'
_diffrn_ambient_temperature 193(2)
_diffrn_detector_area_resol_mean 8.192
_diffrn_measured_fraction_theta_full 0.995
_diffrn_measured_fraction_theta_max 0.995
_diffrn_measurement_device_type 'Bruker PLATFORM diffractometer/SMART 1000 CCD area detector'
_diffrn_measurement_method '\w scans'
_diffrn_radiation_monochromator graphite
_diffrn_radiation_source 'fine-focus sealed tube'
_diffrn_radiation_type MoK\a
_diffrn_radiation_wavelength 0.71073
_diffrn_reflns_av_R_equivalents 0.0205
_diffrn_reflns_av_sigmaI/netI 0.0213
_diffrn_reflns_limit_h_max 16
_diffrn_reflns_limit_h_min -19
_diffrn_reflns_limit_k_max 10
_diffrn_reflns_limit_k_min -10
_diffrn_reflns_limit_l_max 26
_diffrn_reflns_limit_l_min -26
_diffrn_reflns_number 15470
_diffrn_reflns_theta_full 26.37
_diffrn_reflns_theta_max 26.37
_diffrn_reflns_theta_min 1.59
_diffrn_standards_decay_% 0
_diffrn_standards_interval_time 0
_diffrn_standards_number 0
_exptl_absorpt_coefficient_mu 0.996
_exptl_absorpt_correction_T_max 0.8490
_exptl_absorpt_correction_T_min 0.5818
_exptl_absorpt_correction_type empirical
_exptl_absorpt_process_details 'SADABS (Sheldrick, 1996)'
_exptl_crystal_colour light
_exptl_crystal_density_diffrn 1.481
_exptl_crystal_density_method 'not measured'
_exptl_crystal_description prism
_exptl_crystal_F_000 1256
_exptl_crystal_size_max 0.61
_exptl_crystal_size_mid 0.31
_exptl_crystal_size_min 0.17
_refine_diff_density_max 1.362
_refine_diff_density_min -0.861
_refine_diff_density_rms 0.079
_refine_ls_extinction_method none
_refine_ls_goodness_of_fit_ref 1.019
_refine_ls_hydrogen_treatment constr
_refine_ls_matrix_type full
_refine_ls_number_parameters 289
_refine_ls_number_reflns 5548
_refine_ls_number_restraints 0
_refine_ls_restrained_S_all 1.019
_refine_ls_R_factor_all 0.0359
_refine_ls_R_factor_gt 0.0328
_refine_ls_shift/su_max 0.001
_refine_ls_shift/su_mean 0.000
_refine_ls_structure_factor_coef Fsqd
_refine_ls_weighting_details 'calc w=1/[\s^2^(Fo^2^)+(0.0468P)^2^+4.2153P] where P=(Fo^2^+2Fc^2^)/3'
_refine_ls_weighting_scheme calc
_refine_ls_wR_factor_gt 0.0850
_refine_ls_wR_factor_ref 0.0874
_reflns_number_gt 5091
_reflns_number_total 5548
_reflns_threshold_expression I>2\s(I)
_cod_data_source_file om060758csi20060821_033348.cif
_cod_data_source_block PonRhClCOD
_cod_depositor_comments
;
The following automatic conversions were performed:

'_symmetry_cell_setting' value 'Monoclinic' changed to 'monoclinic'
according to /home/saulius/struct/CIF-dictionaries/cif_core.dic
dictionary named 'cif_core.dic' version 2.4.1 from 2010-06-29.

Automatic conversion script
Id: cif_fix_values 1715 2011-07-08 13:25:40Z adriana 
;
_cod_original_sg_symbol_H-M 'P 21/n'
_cod_database_code 4072528

loop_
_symmetry_equiv_pos_as_xyz
'x, y, z'
'-x+1/2, y+1/2, -z+1/2'
'-x, -y, -z'
'x-1/2, -y-1/2, z-1/2'

loop_
_atom_site_label
_atom_site_type_symbol
_atom_site_fract_x
_atom_site_fract_y
_atom_site_fract_z
_atom_site_U_iso_or_equiv
_atom_site_adp_type
_atom_site_occupancy
_atom_site_symmetry_multiplicity
_atom_site_calc_flag
_atom_site_refinement_flags
Rh Rh -0.016884(12) 0.31893(2) 0.311474(9) 0.02098(8) Uani 1 1 d .
Cl1 Cl -0.10278(4) 0.09232(8) 0.33856(3) 0.02963(14) Uani 1 1 d .
P P -0.04171(4) 0.26498(7) 0.20272(3) 0.01978(13) Uani 1 1 d .
N N -0.14147(14) 0.0152(3) 0.08525(10) 0.0292(5) Uani 1 1 d .
C1 C -0.04906(15) 0.0403(3) 0.18780(11) 0.0218(5) Uani 1 1 d .
H1 H -0.0926 -0.0046 0.2167 0.026 Uiso 1 1 calc R
C2 C -0.06832(16) -0.0265(3) 0.12074(12) 0.0251(5) Uani 1 1 d .
C3 C -0.00472(17) -0.1245(3) 0.10222(13) 0.0285(5) Uani 1 1 d .
H3 H -0.0028 -0.1775 0.0621 0.034 Uiso 1 1 calc R
C3A C 0.06006(17) -0.1369(3) 0.15249(13) 0.0278(5) Uani 1 1 d .
C4 C 0.13553(18) -0.2248(4) 0.15552(15) 0.0349(6) Uani 1 1 d .
H4 H 0.1522 -0.2894 0.1205 0.042 Uiso 1 1 calc R
C5 C 0.18621(18) -0.2161(4) 0.21108(16) 0.0383(7) Uani 1 1 d .
H5 H 0.2379 -0.2752 0.2138 0.046 Uiso 1 1 calc R
C6 C 0.16213(18) -0.1224(4) 0.26229(15) 0.0351(6) Uani 1 1 d .
H6 H 0.1976 -0.1178 0.2996 0.042 Uiso 1 1 calc R
C7 C 0.08612(17) -0.0344(3) 0.25959(13) 0.0287(5) Uani 1 1 d .
H7 H 0.0697 0.0298 0.2948 0.034 Uiso 1 1 calc R
C7A C 0.03529(16) -0.0427(3) 0.20469(12) 0.0241(5) Uani 1 1 d .
C11 C 0.00812(18) 0.5670(3) 0.29372(13) 0.0309(6) Uani 1 1 d .
H11 H -0.0053 0.6012 0.2488 0.037 Uiso 1 1 calc R
C12 C 0.08544(17) 0.4865(3) 0.30137(13) 0.0295(6) Uani 1 1 d .
H12 H 0.1168 0.4732 0.2610 0.035 Uiso 1 1 calc R
C13 C 0.14256(18) 0.5024(4) 0.36062(15) 0.0384(7) Uani 1 1 d .
H13A H 0.2025 0.4980 0.3481 0.046 Uiso 1 1 calc R
H13B H 0.1328 0.6095 0.3806 0.046 Uiso 1 1 calc R
C14 C 0.1268(2) 0.3695(5) 0.40890(16) 0.0459(8) Uani 1 1 d .
H14A H 0.1441 0.4096 0.4518 0.055 Uiso 1 1 calc R
H14B H 0.1630 0.2748 0.3992 0.055 Uiso 1 1 calc R
C15 C 0.0352(2) 0.3144(4) 0.40994(13) 0.0358(7) Uani 1 1 d .
H15 H 0.0267 0.2088 0.4325 0.043 Uiso 1 1 calc R
C16 C -0.03476(19) 0.4141(4) 0.40889(12) 0.0335(6) Uani 1 1 d .
H16 H -0.0848 0.3673 0.4305 0.040 Uiso 1 1 calc R
C17 C -0.0312(2) 0.5972(4) 0.40996(15) 0.0419(7) Uani 1 1 d .
H17A H 0.0219 0.6323 0.4322 0.050 Uiso 1 1 calc R
H17B H -0.0794 0.6393 0.4342 0.050 Uiso 1 1 calc R
C18 C -0.0349(2) 0.6697(4) 0.34310(16) 0.0414(7) Uani 1 1 d .
H18A H -0.0950 0.6851 0.3297 0.050 Uiso 1 1 calc R
H18B H -0.0077 0.7783 0.3445 0.050 Uiso 1 1 calc R
C21 C 0.03272(16) 0.3493(3) 0.14423(12) 0.0247(5) Uani 1 1 d .
H21 H 0.0393 0.4671 0.1551 0.030 Uiso 1 1 calc R
C22 C 0.12228(17) 0.2759(4) 0.14978(14) 0.0313(6) Uani 1 1 d .
H22A H 0.1582 0.3256 0.1179 0.047 Uiso 1 1 calc R
H22B H 0.1191 0.1583 0.1425 0.047 Uiso 1 1 calc R
H22C H 0.1466 0.2970 0.1925 0.047 Uiso 1 1 calc R
C23 C 0.00147(19) 0.3441(4) 0.07437(13) 0.0328(6) Uani 1 1 d .
H23A H 0.0448 0.3908 0.0473 0.049 Uiso 1 1 calc R
H23B H -0.0510 0.4072 0.0694 0.049 Uiso 1 1 calc R
H23C H -0.0093 0.2311 0.0618 0.049 Uiso 1 1 calc R
C24 C -0.14652(16) 0.3492(3) 0.17659(12) 0.0251(5) Uani 1 1 d .
H24 H -0.1635 0.2973 0.1351 0.030 Uiso 1 1 calc R
C25 C -0.14538(19) 0.5339(3) 0.16698(15) 0.0357(6) Uani 1 1 d .
H25A H -0.2016 0.5706 0.1521 0.054 Uiso 1 1 calc R
H25B H -0.1035 0.5619 0.1352 0.054 Uiso 1 1 calc R
H25C H -0.1303 0.5873 0.2075 0.054 Uiso 1 1 calc R
C26 C -0.21467(18) 0.3097(4) 0.22501(14) 0.0338(6) Uani 1 1 d .
H26A H -0.2696 0.3519 0.2095 0.051 Uiso 1 1 calc R
H26B H -0.1994 0.3603 0.2660 0.051 Uiso 1 1 calc R
H26C H -0.2185 0.1916 0.2304 0.051 Uiso 1 1 calc R
C27 C -0.22237(18) -0.0120(4) 0.11593(15) 0.0369(6) Uani 1 1 d .
H27A H -0.2198 0.0343 0.1590 0.055 Uiso 1 1 calc R
H27B H -0.2334 -0.1291 0.1185 0.055 Uiso 1 1 calc R
H27C H -0.2681 0.0405 0.0909 0.055 Uiso 1 1 calc R
C28 C -0.1442(2) -0.0450(4) 0.01985(14) 0.0424(7) Uani 1 1 d .
H28A H -0.0915 -0.0159 -0.0009 0.064 Uiso 1 1 calc R
H28B H -0.1924 0.0040 -0.0036 0.064 Uiso 1 1 calc R
H28C H -0.1506 -0.1635 0.0201 0.064 Uiso 1 1 calc R
Cl1S Cl 0.27390(9) 0.1015(2) 0.50780(6) 0.0982(5) Uani 1 1 d .
Cl2S Cl 0.14463(14) -0.0974(2) 0.44954(9) 0.1325(7) Uani 1 1 d .
C1S C 0.1750(3) 0.0156(6) 0.51380(19) 0.0713(13) Uani 1 1 d .
H1SA H 0.1748 -0.0543 0.5522 0.086 Uiso 1 1 calc R
H1SB H 0.1329 0.1032 0.5196 0.086 Uiso 1 1 calc R

loop_
_atom_site_aniso_label
_atom_site_aniso_U_11
_atom_site_aniso_U_22
_atom_site_aniso_U_33
_atom_site_aniso_U_23
_atom_site_aniso_U_13
_atom_site_aniso_U_12
Rh 0.02288(12) 0.02034(11) 0.01976(11) -0.00020(7) 0.00155(8) -0.00151(7)
Cl1 0.0347(3) 0.0266(3) 0.0280(3) 0.0021(2) 0.0064(2) -0.0064(2)
P 0.0197(3) 0.0200(3) 0.0197(3) 0.0001(2) 0.0022(2) -0.0003(2)
N 0.0271(11) 0.0357(12) 0.0246(11) -0.0034(9) 0.0003(9) -0.0041(9)
C1 0.0219(12) 0.0212(11) 0.0225(11) -0.0007(9) 0.0036(9) -0.0013(9)
C2 0.0272(13) 0.0242(12) 0.0240(12) -0.0008(10) 0.0036(10) -0.0070(10)
C3 0.0332(14) 0.0258(13) 0.0267(13) -0.0044(10) 0.0072(11) -0.0045(11)
C3A 0.0280(13) 0.0216(12) 0.0342(14) -0.0004(10) 0.0076(11) -0.0013(10)
C4 0.0322(14) 0.0274(13) 0.0459(17) -0.0002(12) 0.0126(12) 0.0028(11)
C5 0.0261(14) 0.0340(15) 0.0550(19) 0.0087(13) 0.0070(13) 0.0063(11)
C6 0.0289(14) 0.0347(15) 0.0413(16) 0.0079(12) -0.0023(12) 0.0003(12)
C7 0.0274(13) 0.0276(13) 0.0312(13) 0.0025(10) 0.0022(10) 0.0013(10)
C7A 0.0237(12) 0.0202(11) 0.0288(12) 0.0025(10) 0.0049(10) -0.0007(9)
C11 0.0407(15) 0.0203(12) 0.0318(14) 0.0001(10) 0.0017(12) -0.0055(11)
C12 0.0307(13) 0.0299(13) 0.0284(13) -0.0058(11) 0.0065(11) -0.0105(11)
C13 0.0278(14) 0.0463(17) 0.0410(16) -0.0084(13) 0.0007(12) -0.0058(12)
C14 0.0352(16) 0.059(2) 0.0423(18) 0.0030(16) -0.0115(13) -0.0028(15)
C15 0.0390(16) 0.0464(17) 0.0216(13) 0.0054(11) -0.0068(11) -0.0070(13)
C16 0.0395(15) 0.0408(16) 0.0205(12) -0.0054(11) 0.0070(11) -0.0094(12)
C17 0.0428(17) 0.0411(17) 0.0425(17) -0.0177(14) 0.0126(14) -0.0059(14)
C18 0.0468(18) 0.0256(14) 0.0519(19) -0.0073(13) 0.0049(15) 0.0049(12)
C21 0.0247(12) 0.0247(12) 0.0247(12) 0.0013(10) 0.0053(10) -0.0037(10)
C22 0.0240(13) 0.0365(14) 0.0337(14) 0.0013(12) 0.0059(11) -0.0021(11)
C23 0.0345(15) 0.0410(15) 0.0230(13) 0.0062(11) 0.0038(11) -0.0028(12)
C24 0.0217(12) 0.0274(12) 0.0259(12) 0.0025(10) -0.0009(10) 0.0035(10)
C25 0.0338(15) 0.0275(14) 0.0455(17) 0.0034(12) -0.0029(12) 0.0080(11)
C26 0.0241(13) 0.0424(16) 0.0353(15) 0.0017(12) 0.0058(11) 0.0065(11)
C27 0.0263(14) 0.0444(17) 0.0401(16) -0.0023(13) 0.0012(12) -0.0059(12)
C28 0.0416(17) 0.057(2) 0.0287(14) -0.0077(14) -0.0038(12) -0.0010(15)
Cl1S 0.0838(9) 0.1301(12) 0.0782(8) 0.0412(8) -0.0378(7) -0.0447(8)
Cl2S 0.1835(19) 0.0971(11) 0.1156(13) -0.0455(10) -0.0175(12) -0.0637(12)
C1S 0.086(3) 0.086(3) 0.042(2) -0.002(2) 0.015(2) -0.025(3)

loop_
_atom_type_symbol
_atom_type_description
_atom_type_scat_dispersion_real
_atom_type_scat_dispersion_imag
_atom_type_scat_source
C C 0.0033 0.0016 'International Tables Vol C Tables 4.2.6.8 and 6.1.1.4'
H H 0.0000 0.0000 'International Tables Vol C Tables 4.2.6.8 and 6.1.1.4'
N N 0.0061 0.0033 'International Tables Vol C Tables 4.2.6.8 and 6.1.1.4'
P P 0.1023 0.0942 'International Tables Vol C Tables 4.2.6.8 and 6.1.1.4'
Cl Cl 0.1484 0.1585 'International Tables Vol C Tables 4.2.6.8 and 6.1.1.4'
Rh Rh -1.1178 0.9187 'International Tables Vol C Tables 4.2.6.8 and 6.1.1.4'

loop_
_geom_angle_atom_site_label_1
_geom_angle_atom_site_label_2
_geom_angle_atom_site_label_3
_geom_angle
C11 Rh C12 38.25(11)
C11 Rh C15 96.63(11)
C12 Rh C15 80.93(11)
C11 Rh C16 81.44(11)
C12 Rh C16 88.90(10)
C15 Rh C16 36.24(12)
C11 Rh P 92.15(8)
C12 Rh P 97.48(7)
C15 Rh P 163.10(9)
C16 Rh P 160.47(8)
C11 Rh Cl1 155.18(8)
C12 Rh Cl1 164.63(8)
C15 Rh Cl1 87.80(8)
C16 Rh Cl1 88.13(8)
P Rh Cl1 90.26(2)
C21 P C24 103.86(12)
C21 P C1 107.12(11)
C24 P C1 105.49(11)
C21 P Rh 118.79(8)
C24 P Rh 109.75(9)
C1 P Rh 110.86(8)
C2 N C28 114.8(2)
C2 N C27 116.4(2)
C28 N C27 111.1(2)
C7A C1 C2 101.56(19)
C7A C1 P 110.62(16)
C2 C1 P 121.05(17)
C3 C2 N 126.9(2)
C3 C2 C1 110.4(2)
N C2 C1 122.6(2)
C2 C3 C3A 110.2(2)
C4 C3A C7A 120.5(3)
C4 C3A C3 130.7(3)
C7A C3A C3 108.8(2)
C3A C4 C5 118.6(3)
C6 C5 C4 120.9(3)
C5 C6 C7 120.7(3)
C7A C7 C6 118.8(3)
C7 C7A C3A 120.5(2)
C7 C7A C1 130.5(2)
C3A C7A C1 109.0(2)
C12 C11 C18 126.5(3)
C12 C11 Rh 71.81(15)
C18 C11 Rh 109.17(19)
C11 C12 C13 123.3(2)
C11 C12 Rh 69.94(15)
C13 C12 Rh 113.91(19)
C14 C13 C12 112.4(2)
C13 C14 C15 113.6(3)
C16 C15 C14 125.9(3)
C16 C15 Rh 72.42(16)
C14 C15 Rh 108.1(2)
C15 C16 C17 124.5(3)
C15 C16 Rh 71.34(16)
C17 C16 Rh 111.17(19)
C16 C17 C18 112.1(2)
C11 C18 C17 114.0(2)
C23 C21 C22 109.3(2)
C23 C21 P 115.46(18)
C22 C21 P 113.59(18)
C25 C24 C26 107.9(2)
C25 C24 P 113.20(19)
C26 C24 P 111.06(18)
Cl2S C1S Cl1S 113.7(3)

loop_
_geom_bond_atom_site_label_1
_geom_bond_atom_site_label_2
_geom_bond_distance
Rh C11 2.113(3)
Rh C12 2.138(3)
Rh C15 2.202(3)
Rh C16 2.216(3)
Rh P 2.3474(6)
Rh Cl1 2.3827(6)
P C21 1.858(2)
P C24 1.860(3)
P C1 1.877(2)
N C2 1.398(3)
N C28 1.459(4)
N C27 1.464(3)
C1 C7A 1.528(3)
C1 C2 1.533(3)
C2 C3 1.352(4)
C3 C3A 1.451(4)
C3A C4 1.393(4)
C3A C7A 1.406(4)
C4 C5 1.396(5)
C5 C6 1.385(5)
C6 C7 1.400(4)
C7 C7A 1.386(4)
C11 C12 1.393(4)
C11 C18 1.513(4)
C12 C13 1.520(4)
C13 C14 1.516(5)
C14 C15 1.516(4)
C15 C16 1.374(4)
C16 C17 1.507(4)
C17 C18 1.524(5)
C21 C23 1.534(4)
C21 C22 1.538(4)
C24 C25 1.533(4)
C24 C26 1.536(4)
Cl1S C1S 1.721(5)
Cl2S C1S 1.695(4)

loop_
_geom_torsion_atom_site_label_1
_geom_torsion_atom_site_label_2
_geom_torsion_atom_site_label_3
_geom_torsion_atom_site_label_4
_geom_torsion
C11 Rh P C21 44.93(13)
C12 Rh P C21 6.90(13)
C15 Rh P C21 -76.5(3)
C16 Rh P C21 115.1(2)
Cl1 Rh P C21 -159.78(10)
C11 Rh P C24 -74.26(12)
C12 Rh P C24 -112.29(12)
C15 Rh P C24 164.3(3)
C16 Rh P C24 -4.1(2)
Cl1 Rh P C24 81.03(9)
C11 Rh P C1 169.60(11)
C12 Rh P C1 131.57(11)
C15 Rh P C1 48.2(3)
C16 Rh P C1 -120.2(2)
Cl1 Rh P C1 -35.11(8)
C21 P C1 C7A 67.23(19)
C24 P C1 C7A 177.44(17)
Rh P C1 C7A -63.82(17)
C21 P C1 C2 -51.2(2)
C24 P C1 C2 59.0(2)
Rh P C1 C2 177.73(16)
C28 N C2 C3 -5.1(4)
C27 N C2 C3 127.1(3)
C28 N C2 C1 173.2(2)
C27 N C2 C1 -54.6(3)
C7A C1 C2 C3 -2.0(3)
P C1 C2 C3 120.8(2)
C7A C1 C2 N 179.4(2)
P C1 C2 N -57.7(3)
N C2 C3 C3A 179.7(2)
C1 C2 C3 C3A 1.2(3)
C2 C3 C3A C4 178.8(3)
C2 C3 C3A C7A 0.2(3)
C7A C3A C4 C5 -0.6(4)
C3 C3A C4 C5 -179.1(3)
C3A C4 C5 C6 0.1(4)
C4 C5 C6 C7 0.2(5)
C5 C6 C7 C7A 0.0(4)
C6 C7 C7A C3A -0.5(4)
C6 C7 C7A C1 -179.0(2)
C4 C3A C7A C7 0.8(4)
C3 C3A C7A C7 179.6(2)
C4 C3A C7A C1 179.7(2)
C3 C3A C7A C1 -1.6(3)
C2 C1 C7A C7 -179.2(3)
P C1 C7A C7 51.1(3)
C2 C1 C7A C3A 2.1(3)
P C1 C7A C3A -127.61(19)
C15 Rh C11 C12 66.18(17)
C16 Rh C11 C12 99.18(17)
P Rh C11 C12 -99.36(15)
Cl1 Rh C11 C12 165.36(14)
C12 Rh C11 C18 -123.3(3)
C15 Rh C11 C18 -57.1(2)
C16 Rh C11 C18 -24.1(2)
P Rh C11 C18 137.4(2)
Cl1 Rh C11 C18 42.1(3)
C18 C11 C12 C13 -5.3(4)
Rh C11 C12 C13 -106.0(3)
C18 C11 C12 Rh 100.8(3)
C15 Rh C12 C11 -113.05(18)
C16 Rh C12 C11 -77.52(17)
P Rh C12 C11 83.96(15)
Cl1 Rh C12 C11 -156.4(2)
C11 Rh C12 C13 118.5(3)
C15 Rh C12 C13 5.5(2)
C16 Rh C12 C13 41.0(2)
P Rh C12 C13 -157.50(19)
Cl1 Rh C12 C13 -37.9(4)
C11 C12 C13 C14 93.8(3)
Rh C12 C13 C14 12.8(3)
C12 C13 C14 C15 -33.2(4)
C13 C14 C15 C16 -44.6(4)
C13 C14 C15 Rh 36.5(3)
C11 Rh C15 C16 65.66(19)
C12 Rh C15 C16 100.66(18)
P Rh C15 C16 -173.5(2)
Cl1 Rh C15 C16 -89.84(17)
C11 Rh C15 C14 -57.3(2)
C12 Rh C15 C14 -22.3(2)
C16 Rh C15 C14 -123.0(3)
P Rh C15 C14 63.6(4)
Cl1 Rh C15 C14 147.2(2)
C14 C15 C16 C17 -3.4(5)
Rh C15 C16 C17 -103.3(3)
C14 C15 C16 Rh 100.0(3)
C11 Rh C16 C15 -113.76(19)
C12 Rh C16 C15 -76.08(18)
P Rh C16 C15 174.34(18)
Cl1 Rh C16 C15 88.83(17)
C11 Rh C16 C17 6.9(2)
C12 Rh C16 C17 44.6(2)
C15 Rh C16 C17 120.7(3)
P Rh C16 C17 -65.0(3)
Cl1 Rh C16 C17 -150.5(2)
C15 C16 C17 C18 93.2(4)
Rh C16 C17 C18 11.9(3)
C12 C11 C18 C17 -42.3(4)
Rh C11 C18 C17 38.9(3)
C16 C17 C18 C11 -33.7(4)
C24 P C21 C23 -43.8(2)
C1 P C21 C23 67.5(2)
Rh P C21 C23 -166.02(17)
C24 P C21 C22 -171.20(19)
C1 P C21 C22 -59.9(2)
Rh P C21 C22 66.6(2)
C21 P C24 C25 -51.0(2)
C1 P C24 C25 -163.5(2)
Rh P C24 C25 77.0(2)
C21 P C24 C26 -172.61(19)
C1 P C24 C26 74.9(2)
Rh P C24 C26 -44.6(2)
